data_4033719
loop_
_publ_author_name
'Li, Hongjie'
'Jia, Peijing'
'Qian, Naixin'
'Li, Shasha'
'Jiao, Peng'

_publ_section_title
;
 Simultaneous Construction of Planar and Central Chiralities as Well as
 Unprecedented Axial Chirality on and around a Ferrocene Backbone.
;
_journal_issue 5
_journal_name_full 'The Journal of organic chemistry'
_journal_page_first 2817
_journal_page_last 2828
_journal_paper_doi 10.1021/acs.joc.8b03221
_journal_volume 84
_journal_year 2019
_chemical_absolute_configuration ad
_chemical_formula_moiety 'C24 H25 Fe N O2, 0.5(H2 O)'
_chemical_formula_sum 'C24 H26 Fe N O2.5'
_chemical_formula_weight 424.31
_space_group_crystal_system orthorhombic
_space_group_IT_number 19
_space_group_name_Hall 'P 2ac 2ab'
_space_group_name_H-M_alt 'P 21 21 21'
_atom_sites_solution_hydrogens mixed
_audit_creation_date 2018-08-04
_audit_creation_method
;
Olex2 1.2
(compiled 2018.04.26 svn.r3504 for OlexSys, GUI svn.r5506)
;
_cell_angle_alpha 90
_cell_angle_beta 90
_cell_angle_gamma 90
_cell_formula_units_Z 8
_cell_length_a 8.58910(10)
_cell_length_b 15.2073(2)
_cell_length_c 30.3650(5)
_cell_measurement_reflns_used 12705
_cell_measurement_temperature 100.00(10)
_cell_measurement_theta_max 72.9530
_cell_measurement_theta_min 4.0770
_cell_volume 3966.19(10)
_computing_cell_refinement 'CrysAlisPro 1.171.39.32a (Rigaku OD, 2017)'
_computing_data_collection 'CrysAlisPro 1.171.39.32a (Rigaku OD, 2017)'
_computing_data_reduction 'CrysAlisPro 1.171.39.32a (Rigaku OD, 2017)'
_computing_molecular_graphics 'Olex2 (Dolomanov et al., 2009)'
_computing_publication_material 'Olex2 (Dolomanov et al., 2009)'
_computing_structure_refinement 'ShelXL (Sheldrick, 2015)'
_computing_structure_solution 'SHELXT 2014/5 (Sheldrick, 2014)'
_diffrn_ambient_environment N~2~
_diffrn_ambient_temperature 100.00(10)
_diffrn_detector 'CCD plate'
_diffrn_detector_area_resol_mean 5.3127
_diffrn_detector_type AtlasS2
_diffrn_measured_fraction_theta_full 1.000
_diffrn_measured_fraction_theta_max 0.995
_diffrn_measurement_details
;
List of Runs (angles in degrees, time in seconds):

  # Type    Start    End  Width  t~exp~   \w     \q     \k     \f   Frames
--------------------------------------------------------------------------
  1  \w    -66.00  27.00   1.00    1.00    --  -41.49  37.00 -30.00   93
  2  \w      6.00  33.00   1.00    1.00    --  -41.49  37.00-150.00   27
  3  \w    -82.00  22.00   1.00    1.00    --  -41.49  19.00-150.00  104
  4  \w   -113.00 -77.00   1.00    1.00    --  -41.49 -37.00  30.00   36
  5  \w   -118.00 -11.00   1.00    1.00    --  -41.49 -77.00-180.00  107
  6  \w     35.00 118.00   1.00    4.00    --  107.19-125.00 120.00   83
  7  \w    141.00 178.00   1.00    4.00    --  107.19  77.00   0.00   37
  8  \w     32.00 137.00   1.00    4.00    --  107.19 -77.00  90.00  105
  9  \w     43.00 140.00   1.00    4.00    --  107.19 -77.00-120.00   97
 10  \w     79.00 105.00   1.00    4.00    --  107.19 -94.00   0.00   26
 11  \w     37.00 135.00   1.00    4.00    --  107.19 -30.00  60.00   98
 12  \w     94.00 169.00   1.00    4.00    --  107.19  30.00  30.00   75
 13  \w     95.00 174.00   1.00    4.00    --  107.19  30.00-150.00   79
 14  \w     43.00  68.00   1.00    4.00    --  107.19 -94.00   0.00   25
 15  \w     82.00 128.00   1.00    4.00    --  107.19  30.00   0.00   46
 16  \w     83.00 109.00   1.00    4.00    --  107.19 -94.00-180.00   26
 17  \w     94.00 142.00   1.00    4.00    --  107.19 125.00  90.00   48
 18  \w    100.00 125.00   1.00    4.00    --  107.19  83.00-127.00   25
 19  \w     65.00 151.00   1.00    4.00    --  107.19   0.00 -30.00   86
;
_diffrn_measurement_device 'four-circle diffractometer'
_diffrn_measurement_device_type 'SuperNova, Dual, Cu at home/near, AtlasS2'
_diffrn_measurement_method '\w scans'
_diffrn_orient_matrix_type 'CrysAlisPro convention (1999,Acta A55,543-557)'
_diffrn_orient_matrix_UB_11 0.0521855000
_diffrn_orient_matrix_UB_12 -0.0879251000
_diffrn_orient_matrix_UB_13 0.0204343000
_diffrn_orient_matrix_UB_21 -0.1181062000
_diffrn_orient_matrix_UB_22 0.0126099000
_diffrn_orient_matrix_UB_23 0.0376371000
_diffrn_orient_matrix_UB_31 -0.1245927000
_diffrn_orient_matrix_UB_32 -0.0486584000
_diffrn_orient_matrix_UB_33 -0.0271889000
_diffrn_radiation_monochromator mirror
_diffrn_radiation_probe x-ray
_diffrn_radiation_type CuK\a
_diffrn_radiation_wavelength 1.54184
_diffrn_reflns_av_R_equivalents 0.0642
_diffrn_reflns_av_unetI/netI 0.0554
_diffrn_reflns_Laue_measured_fraction_full 1.000
_diffrn_reflns_Laue_measured_fraction_max 0.995
_diffrn_reflns_limit_h_max 8
_diffrn_reflns_limit_h_min -10
_diffrn_reflns_limit_k_max 18
_diffrn_reflns_limit_k_min -18
_diffrn_reflns_limit_l_max 37
_diffrn_reflns_limit_l_min -37
_diffrn_reflns_number 29002
_diffrn_reflns_point_group_measured_fraction_full 1.000
_diffrn_reflns_point_group_measured_fraction_max 0.990
_diffrn_reflns_theta_full 67.684
_diffrn_reflns_theta_max 73.274
_diffrn_reflns_theta_min 4.115
_diffrn_source 'micro-focus sealed X-ray tube'
_diffrn_source_type 'SuperNova (Cu) X-ray Source'
_exptl_absorpt_coefficient_mu 6.275
_exptl_absorpt_correction_T_max 1.00000
_exptl_absorpt_correction_T_min 0.47294
_exptl_absorpt_correction_type multi-scan
_exptl_absorpt_process_details
;
CrysAlisPro 1.171.39.32a (Rigaku Oxford Diffraction, 2017)
Empirical absorption correction using spherical harmonics,
 implemented in SCALE3 ABSPACK scaling algorithm.
;
_exptl_crystal_colour 'clear pale brown'
_exptl_crystal_density_diffrn 1.421
_exptl_crystal_description block
_exptl_crystal_F_000 1784
_exptl_crystal_size_max 0.2
_exptl_crystal_size_mid 0.2
_exptl_crystal_size_min 0.1
_refine_diff_density_max 0.956
_refine_diff_density_min -0.398
_refine_diff_density_rms 0.069
_refine_ls_abs_structure_details
;
 Flack x determined using 2669 quotients [(I+)-(I-)]/[(I+)+(I-)]
 (Parsons, Flack and Wagner, Acta Cryst. B69 (2013) 249-259).
;
_refine_ls_abs_structure_Flack -0.004(3)
_refine_ls_extinction_method none
_refine_ls_goodness_of_fit_ref 1.018
_refine_ls_hydrogen_treatment constr
_refine_ls_matrix_type full
_refine_ls_number_parameters 519
_refine_ls_number_reflns 7898
_refine_ls_number_restraints 0
_refine_ls_restrained_S_all 1.018
_refine_ls_R_factor_all 0.0516
_refine_ls_R_factor_gt 0.0429
_refine_ls_shift/su_max 0.001
_refine_ls_shift/su_mean 0.000
_refine_ls_structure_factor_coef Fsqd
_refine_ls_weighting_details 'w=1/[\s^2^(Fo^2^)+(0.0453P)^2^+2.9075P] where P=(Fo^2^+2Fc^2^)/3'
_refine_ls_weighting_scheme calc
_refine_ls_wR_factor_gt 0.0973
_refine_ls_wR_factor_ref 0.1019
_reflns_Friedel_coverage 0.768
_reflns_Friedel_fraction_full 1.000
_reflns_Friedel_fraction_max 0.983
_reflns_number_gt 7085
_reflns_number_total 7898
_reflns_threshold_expression 'I > 2\s(I)'
_cod_data_source_file jo8b03221_si_006.cif
_cod_data_source_block 20171116e
_cod_original_formula_sum 'C24 H26 Fe N O2.50'
_cod_database_code 4033719
_shelx_shelxl_version_number 2018/3
_chemical_oxdiff_formula C1H1N1O1Fe1
_shelx_space_group_comment
;
The symmetry employed for this shelxl refinement is uniquely defined
by the following loop, which should always be used as a source of
symmetry information in preference to the above space-group names.
They are only intended as comments.
;
_reflns_odcompleteness_completeness 99.90
_reflns_odcompleteness_iscentric 1
_reflns_odcompleteness_theta 66.97
_olex2_refinement_description
;
1. Fixed Uiso
 At 1.2 times of:
  All C(H) groups, All C(H,H) groups
 At 1.5 times of:
  All O(H) groups, All O(H,H) groups
2.a Free rotating group:
 O2AA(H2AA,H2AB)
2.b Ternary CH refined with riding coordinates:
 C3AA(H3AB), C5BA(H5BA)
2.c Secondary CH2 refined with riding coordinates:
 C7AA(H7AA,H7AB), C8AA(H8AA,H8AB), C6BA(H6BA,H6BB), C7BA(H7BA,H7BB), C2CA(H2CA,
 H2CB), C3CA(H3CA,H3CB), C0DA(H0DA,H0DB), C1DA(H1DA,H1DB), C7DA(H7DA,H7DB),
 C0EA(H0EA,H0EB)
2.d Aromatic/amide H refined with riding coordinates:
 C0AA(H0AA), C4AA(H4AB), C5AA(H5AA), C0BA(H0BA), C2BA(H2BA), C3BA(H3BA),
 C4BA(H4BA), C8BA(H8BA), C9BA(H9BA), C4CA(H4CA), C6CA(H6CA), C7CA(H7CA),
 C8CA(H8CA), C9CA(H9CA), C2DA(H2DA), C5DA(H5DA), C6DA(H6DA), C8DA(H8DA),
 C9DA(H9DA), C1EA(H1EA), C2EA(H2EA), C3EA(H3EA), C4EA(H4EA), C5EA(H5EA),
 C6EA(H6EA), C7EA(H7EA)
2.e Idealised tetrahedral OH refined as rotating group:
 O4AA(H4AA), O3AA(H3AA)
;
_olex2_submission_special_instructions 'No special instructions were received'
_oxdiff_exptl_absorpt_empirical_details
;
Empirical correction (ABSPACK) includes:
- Absorption correction using spherical harmonics
- Frame scaling
;
_oxdiff_exptl_absorpt_empirical_full_max 1.655
_oxdiff_exptl_absorpt_empirical_full_min 0.608

loop_
_space_group_symop_operation_xyz
'x, y, z'
'-x+1/2, -y, z+1/2'
'-x, y+1/2, -z+1/2'
'x+1/2, -y+1/2, -z'

loop_
_atom_site_label
_atom_site_type_symbol
_atom_site_fract_x
_atom_site_fract_y
_atom_site_fract_z
_atom_site_U_iso_or_equiv
_atom_site_adp_type
_atom_site_occupancy
_atom_site_site_symmetry_order
_atom_site_calc_flag
_atom_site_refinement_flags_posn
Fe0A Fe 0.64230(8) 0.97948(4) 0.59868(2) 0.01693(15) Uani 1 1 d .
Fe1A Fe 1.10014(8) 0.31890(4) 0.57645(2) 0.01860(16) Uani 1 1 d .
O0AA O 0.1056(4) 0.8349(2) 0.72003(10) 0.0205(6) Uani 1 1 d .
O1AA O 0.7890(4) 0.6339(2) 0.67748(11) 0.0213(7) Uani 1 1 d .
O4AA O 0.4968(4) 0.7999(2) 0.75359(10) 0.0209(7) Uani 1 1 d .
H4AA H 0.590885 0.803064 0.749370 0.031 Uiso 1 1 calc GR
N0AA N 0.9239(4) 0.5157(2) 0.65032(11) 0.0129(7) Uani 1 1 d .
O3AA O 0.7085(5) 0.3905(3) 0.68882(14) 0.0433(11) Uani 1 1 d .
H3AA H 0.632975 0.367475 0.700633 0.065 Uiso 1 1 calc GR
N1AA N 0.3207(4) 0.9012(2) 0.68966(12) 0.0150(7) Uani 1 1 d .
O2AA O 0.7946(4) 0.7832(3) 0.72714(15) 0.0413(11) Uani 1 1 d .
H2AA H 0.882860 0.808412 0.726926 0.062 Uiso 1 1 d G
H2AB H 0.805865 0.739040 0.710257 0.062 Uiso 1 1 d G
C0AA C 0.8137(5) 0.5978(3) 0.57114(14) 0.0178(9) Uani 1 1 d .
H0AA H 0.877560 0.629285 0.590171 0.021 Uiso 1 1 calc R
C1AA C 0.9107(5) 0.5915(3) 0.67280(13) 0.0157(8) Uani 1 1 d .
C2AA C 0.7532(5) 0.5171(3) 0.58421(13) 0.0149(8) Uani 1 1 d .
C3AA C 0.7963(5) 0.4723(3) 0.62754(13) 0.0153(8) Uani 1 1 d .
H3AB H 0.837484 0.414699 0.619002 0.018 Uiso 1 1 calc R
C4AA C 0.4372(5) 0.7151(3) 0.61507(14) 0.0177(9) Uani 1 1 d .
H4AB H 0.535207 0.701767 0.626232 0.021 Uiso 1 1 calc R
C5AA C 0.6565(5) 0.4717(3) 0.55524(14) 0.0178(8) Uani 1 1 d .
H5AA H 0.614904 0.417794 0.563723 0.021 Uiso 1 1 calc R
C6AA C 1.2523(5) 0.3687(3) 0.62159(15) 0.0181(9) Uani 1 1 d .
C7AA C 1.2523(5) 0.3529(3) 0.67006(16) 0.0216(9) Uani 1 1 d .
H7AA H 1.343820 0.378031 0.683906 0.026 Uiso 1 1 calc R
H7AB H 1.247295 0.290617 0.676750 0.026 Uiso 1 1 calc R
C8AA C 0.4246(5) 0.7584(3) 0.71688(14) 0.0173(8) Uani 1 1 d .
H8AA H 0.322478 0.737179 0.725476 0.021 Uiso 1 1 calc R
H8AB H 0.486416 0.708125 0.707916 0.021 Uiso 1 1 calc R
C9AA C 1.0826(5) 0.4778(3) 0.65127(13) 0.0139(8) Uani 1 1 d .
C0BA C 1.2686(5) 0.3912(3) 0.54679(16) 0.0195(9) Uani 1 1 d .
H0BA H 1.298169 0.386328 0.517424 0.023 Uiso 1 1 calc R
C1BA C 0.4443(5) 1.0092(3) 0.63543(14) 0.0158(8) Uani 1 1 d .
C2BA C 1.1520(5) 0.4497(3) 0.56357(14) 0.0163(8) Uani 1 1 d .
H2BA H 1.092083 0.488885 0.547294 0.020 Uiso 1 1 calc R
C3BA C 0.7789(5) 0.6317(3) 0.52950(15) 0.0202(9) Uani 1 1 d .
H3BA H 0.820590 0.685491 0.520902 0.024 Uiso 1 1 calc R
C4BA C 0.6212(6) 0.5054(3) 0.51388(14) 0.0222(10) Uani 1 1 d .
H4BA H 0.556467 0.474230 0.494926 0.027 Uiso 1 1 calc R
C5BA C 0.4075(5) 0.8220(3) 0.67774(13) 0.0146(8) Uani 1 1 d .
H5BA H 0.513058 0.841560 0.670346 0.017 Uiso 1 1 calc R
C6BA C 0.1400(5) 0.9951(3) 0.72164(14) 0.0209(9) Uani 1 1 d .
H6BA H 0.166839 1.009498 0.751819 0.025 Uiso 1 1 calc R
H6BB H 0.029712 1.005648 0.717170 0.025 Uiso 1 1 calc R
C7BA C 1.1802(5) 0.5589(3) 0.66459(14) 0.0159(8) Uani 1 1 d .
H7BA H 1.269682 0.541631 0.682064 0.019 Uiso 1 1 calc R
H7BB H 1.216230 0.590476 0.638757 0.019 Uiso 1 1 calc R
C8BA C 0.1965(5) 0.7946(3) 0.62002(13) 0.0151(8) Uani 1 1 d .
H8BA H 0.133052 0.835098 0.634338 0.018 Uiso 1 1 calc R
C9BA C 1.3323(5) 0.3414(3) 0.58268(16) 0.0213(9) Uani 1 1 d .
H9BA H 1.410681 0.299295 0.580931 0.026 Uiso 1 1 calc R
C0CA C 0.3443(5) 0.7766(3) 0.63664(13) 0.0142(8) Uani 1 1 d .
C1CA C 1.1456(5) 0.4364(3) 0.60962(13) 0.0143(8) Uani 1 1 d .
C2CA C 1.0683(5) 0.6155(3) 0.69163(14) 0.0160(8) Uani 1 1 d .
H2CA H 1.074466 0.601052 0.722702 0.019 Uiso 1 1 calc R
H2CB H 1.090116 0.677572 0.687759 0.019 Uiso 1 1 calc R
C3CA C 0.2374(6) 1.0477(3) 0.68931(17) 0.0239(10) Uani 1 1 d .
H3CA H 0.266767 1.104031 0.701787 0.029 Uiso 1 1 calc R
H3CB H 0.180758 1.057704 0.662140 0.029 Uiso 1 1 calc R
C4CA C 0.4913(6) 1.0588(3) 0.56562(17) 0.0252(10) Uani 1 1 d .
H4CA H 0.487513 1.065420 0.535185 0.030 Uiso 1 1 calc R
C5CA C 0.3825(5) 0.9899(3) 0.68106(13) 0.0181(9) Uani 1 1 d .
C6CA C 0.2374(6) 0.6921(3) 0.56038(14) 0.0213(9) Uani 1 1 d .
H6CA H 0.202225 0.664360 0.534963 0.026 Uiso 1 1 calc R
C7CA C 0.7849(6) 0.9340(3) 0.55022(16) 0.0232(10) Uani 1 1 d .
H7CA H 0.775838 0.947899 0.520509 0.028 Uiso 1 1 calc R
C8CA C 0.4044(5) 0.9965(3) 0.59053(14) 0.0189(9) Uani 1 1 d .
H8CA H 0.334622 0.955259 0.579472 0.023 Uiso 1 1 calc R
C9CA C 0.5857(6) 1.1098(3) 0.59516(17) 0.0257(10) Uani 1 1 d .
H9CA H 0.652606 1.155353 0.587394 0.031 Uiso 1 1 calc R
C0DA C 0.5984(6) 1.0972(3) 0.68583(16) 0.0277(10) Uani 1 1 d .
H0DA H 0.553629 1.152515 0.695451 0.033 Uiso 1 1 calc R
H0DB H 0.710256 1.098800 0.690209 0.033 Uiso 1 1 calc R
C1DA C 1.1013(5) 0.4013(3) 0.68483(14) 0.0187(9) Uani 1 1 d .
H1DA H 1.012344 0.362052 0.683736 0.022 Uiso 1 1 calc R
H1DB H 1.112051 0.423788 0.714566 0.022 Uiso 1 1 calc R
C2DA C 0.3850(5) 0.6734(3) 0.57692(15) 0.0212(9) Uani 1 1 d .
H2DA H 0.448710 0.633127 0.562544 0.025 Uiso 1 1 calc R
C3DA C 0.5578(6) 1.0779(3) 0.63856(16) 0.0227(10) Uani 1 1 d .
C4DA C 0.1824(5) 0.9010(3) 0.71083(14) 0.0175(9) Uani 1 1 d .
C5DA C 0.7555(6) 0.8641(4) 0.61653(18) 0.0285(11) Uani 1 1 d .
H5DA H 0.724819 0.824052 0.637961 0.034 Uiso 1 1 calc R
C6DA C 0.1426(5) 0.7526(3) 0.58207(14) 0.0178(8) Uani 1 1 d .
H6DA H 0.043632 0.764890 0.571302 0.021 Uiso 1 1 calc R
C7DA C 0.6572(5) 0.4521(3) 0.65717(14) 0.0202(9) Uani 1 1 d .
H7DA H 0.620938 0.505307 0.671522 0.024 Uiso 1 1 calc R
H7DB H 0.572265 0.427791 0.639983 0.024 Uiso 1 1 calc R
C8DA C 0.7138(6) 0.8618(3) 0.57160(17) 0.0249(10) Uani 1 1 d .
H8DA H 0.650320 0.819938 0.558324 0.030 Uiso 1 1 calc R
C9DA C 0.6828(6) 0.5858(3) 0.50093(14) 0.0211(10) Uani 1 1 d .
H9DA H 0.659714 0.608650 0.473286 0.025 Uiso 1 1 calc R
C0EA C 0.5233(6) 1.0179(3) 0.71018(15) 0.0224(9) Uani 1 1 d .
H0EA H 0.488649 1.035029 0.739347 0.027 Uiso 1 1 calc R
H0EB H 0.597250 0.969989 0.713010 0.027 Uiso 1 1 calc R
C1EA C 0.8721(5) 0.9814(3) 0.58182(16) 0.0256(10) Uani 1 1 d .
H1EA H 0.931475 1.031403 0.576526 0.031 Uiso 1 1 calc R
C2EA C 0.8924(6) 0.2601(3) 0.5935(2) 0.0363(13) Uani 1 1 d .
H2EA H 0.820478 0.280510 0.613928 0.044 Uiso 1 1 calc R
C3EA C 0.8942(6) 0.2802(3) 0.5482(2) 0.0348(13) Uani 1 1 d .
H3EA H 0.823567 0.316396 0.533722 0.042 Uiso 1 1 calc R
C4EA C 1.0221(7) 0.2357(4) 0.5283(2) 0.0371(14) Uani 1 1 d .
H4EA H 1.049905 0.237505 0.498701 0.044 Uiso 1 1 calc R
C5EA C 0.8528(6) 0.9386(4) 0.62327(16) 0.0298(11) Uani 1 1 d .
H5EA H 0.896000 0.956200 0.649926 0.036 Uiso 1 1 calc R
C6EA C 1.0196(7) 0.2034(3) 0.6024(2) 0.0406(14) Uani 1 1 d .
H6EA H 1.046324 0.180157 0.629675 0.049 Uiso 1 1 calc R
C7EA C 1.0988(6) 0.1884(3) 0.5619(2) 0.0398(14) Uani 1 1 d .
H7EA H 1.186501 0.153244 0.558153 0.048 Uiso 1 1 calc R

loop_
_atom_site_aniso_label
_atom_site_aniso_U_11
_atom_site_aniso_U_22
_atom_site_aniso_U_33
_atom_site_aniso_U_23
_atom_site_aniso_U_13
_atom_site_aniso_U_12
Fe0A 0.0164(3) 0.0174(3) 0.0170(3) -0.0005(3) 0.0021(3) -0.0036(3)
Fe1A 0.0156(3) 0.0126(3) 0.0276(4) -0.0042(3) -0.0019(3) -0.0007(3)
O0AA 0.0175(15) 0.0253(16) 0.0187(14) -0.0048(12) 0.0064(13) -0.0043(13)
O1AA 0.0194(16) 0.0220(16) 0.0226(16) -0.0062(13) -0.0008(13) 0.0005(13)
O4AA 0.0166(15) 0.0296(18) 0.0166(15) -0.0053(13) -0.0009(12) 0.0018(14)
N0AA 0.0122(16) 0.0130(15) 0.0134(15) 0.0011(13) -0.0025(13) -0.0017(14)
O3AA 0.0221(18) 0.068(3) 0.039(2) 0.035(2) -0.0035(17) -0.0084(19)
N1AA 0.0134(17) 0.0156(17) 0.0160(16) -0.0028(13) 0.0037(14) -0.0008(14)
O2AA 0.0198(18) 0.052(2) 0.053(2) -0.036(2) 0.0118(18) -0.0117(17)
C0AA 0.018(2) 0.019(2) 0.016(2) 0.0016(16) 0.0011(17) -0.0016(16)
C1AA 0.017(2) 0.0181(19) 0.0121(18) 0.0014(15) -0.0001(17) -0.0047(17)
C2AA 0.0143(18) 0.0168(19) 0.0134(19) -0.0008(16) 0.0028(15) 0.0016(17)
C3AA 0.017(2) 0.0149(19) 0.0141(18) 0.0000(16) 0.0010(16) -0.0028(17)
C4AA 0.015(2) 0.017(2) 0.021(2) -0.0011(16) 0.0064(17) -0.0023(16)
C5AA 0.019(2) 0.0149(19) 0.020(2) -0.0037(16) 0.0005(17) -0.0012(18)
C6AA 0.016(2) 0.015(2) 0.023(2) 0.0010(17) -0.0025(17) -0.0010(17)
C7AA 0.017(2) 0.022(2) 0.026(2) 0.0041(19) -0.0051(18) -0.0013(18)
C8AA 0.014(2) 0.020(2) 0.018(2) -0.0011(16) -0.0008(17) 0.0003(17)
C9AA 0.0130(19) 0.0140(18) 0.0147(18) 0.0038(15) -0.0033(15) -0.0024(17)
C0BA 0.020(2) 0.019(2) 0.020(2) -0.0038(17) 0.0039(18) -0.0037(18)
C1BA 0.015(2) 0.0124(19) 0.020(2) -0.0034(16) 0.0023(16) 0.0005(16)
C2BA 0.019(2) 0.0135(18) 0.0169(19) -0.0010(15) -0.0020(17) -0.0002(17)
C3BA 0.021(2) 0.017(2) 0.022(2) 0.0049(17) 0.0035(18) 0.0030(18)
C4BA 0.026(2) 0.023(2) 0.017(2) -0.0042(16) -0.0053(18) 0.0033(19)
C5BA 0.0121(18) 0.0155(18) 0.0161(18) -0.0042(16) 0.0029(16) -0.0003(17)
C6BA 0.020(2) 0.023(2) 0.021(2) -0.0071(17) 0.0033(18) 0.0027(18)
C7BA 0.014(2) 0.018(2) 0.0152(19) -0.0008(16) -0.0028(16) -0.0056(17)
C8BA 0.019(2) 0.0124(19) 0.0137(18) -0.0008(15) 0.0033(17) -0.0022(16)
C9BA 0.016(2) 0.018(2) 0.031(2) -0.0042(18) -0.0016(19) -0.0017(17)
C0CA 0.0165(19) 0.0130(18) 0.0133(18) -0.0017(15) 0.0033(17) -0.0043(16)
C1CA 0.0154(19) 0.0114(17) 0.0160(19) -0.0005(15) -0.0020(17) -0.0005(16)
C2CA 0.019(2) 0.0155(19) 0.0138(19) -0.0011(16) -0.0019(17) -0.0061(17)
C3CA 0.025(2) 0.019(2) 0.028(2) -0.0039(19) 0.001(2) 0.0043(19)
C4CA 0.025(2) 0.024(2) 0.027(2) 0.0059(19) 0.000(2) 0.000(2)
C5CA 0.021(2) 0.0157(19) 0.0177(19) -0.0055(15) 0.0024(17) -0.0020(18)
C6CA 0.033(3) 0.016(2) 0.015(2) -0.0038(16) 0.0025(18) -0.0078(19)
C7CA 0.028(2) 0.021(2) 0.021(2) -0.0016(18) 0.007(2) -0.0100(19)
C8CA 0.019(2) 0.017(2) 0.020(2) 0.0033(15) -0.0012(17) -0.0005(17)
C9CA 0.024(2) 0.017(2) 0.036(3) 0.0019(19) 0.004(2) -0.0050(19)
C0DA 0.028(3) 0.024(2) 0.031(3) -0.0082(19) 0.001(2) -0.011(2)
C1DA 0.018(2) 0.020(2) 0.018(2) 0.0055(16) -0.0006(18) -0.0027(18)
C2DA 0.027(2) 0.0149(18) 0.021(2) -0.0055(17) 0.010(2) -0.0023(18)
C3DA 0.022(2) 0.014(2) 0.032(3) -0.0062(18) 0.000(2) -0.0039(18)
C4DA 0.015(2) 0.026(2) 0.0113(19) -0.0026(16) -0.0007(16) 0.0012(18)
C5DA 0.021(2) 0.032(3) 0.032(3) 0.008(2) 0.013(2) 0.009(2)
C6DA 0.021(2) 0.0169(19) 0.0160(19) 0.0026(16) -0.0007(18) -0.0032(17)
C7DA 0.016(2) 0.026(2) 0.018(2) 0.0035(17) -0.0013(18) -0.0078(18)
C8DA 0.027(2) 0.014(2) 0.034(3) -0.0008(19) 0.009(2) -0.0013(18)
C9DA 0.023(2) 0.025(2) 0.015(2) 0.0023(17) 0.0006(17) 0.0121(19)
C0EA 0.025(2) 0.023(2) 0.018(2) -0.0090(18) 0.0002(18) -0.007(2)
C1EA 0.016(2) 0.031(2) 0.029(2) -0.008(2) 0.0144(19) -0.0048(19)
C2EA 0.024(2) 0.019(2) 0.066(4) -0.016(2) 0.011(3) -0.013(2)
C3EA 0.014(2) 0.027(2) 0.064(4) -0.019(3) -0.011(2) -0.002(2)
C4EA 0.032(3) 0.032(3) 0.048(3) -0.022(3) -0.006(3) -0.002(2)
C5EA 0.016(2) 0.053(3) 0.020(2) -0.007(2) -0.0011(19) 0.011(2)
C6EA 0.047(3) 0.010(2) 0.065(4) 0.002(2) -0.005(3) -0.012(2)
C7EA 0.024(2) 0.015(2) 0.080(4) -0.018(2) -0.009(3) 0.003(2)

loop_
_atom_type_symbol
_atom_type_description
_atom_type_scat_dispersion_real
_atom_type_scat_dispersion_imag
_atom_type_scat_source
C C 0.0181 0.0091 'International Tables Vol C Tables 4.2.6.8 and 6.1.1.4'
H H 0.0000 0.0000 'International Tables Vol C Tables 4.2.6.8 and 6.1.1.4'
N N 0.0311 0.0180 'International Tables Vol C Tables 4.2.6.8 and 6.1.1.4'
O O 0.0492 0.0322 'International Tables Vol C Tables 4.2.6.8 and 6.1.1.4'
Fe Fe -1.1336 3.1974 'International Tables Vol C Tables 4.2.6.8 and 6.1.1.4'

loop_
_geom_angle_atom_site_label_1
_geom_angle_atom_site_label_2
_geom_angle_atom_site_label_3
_geom_angle
C4CA Fe0A C1BA 67.40(18)
C4CA Fe0A C8CA 40.52(18)
C4CA Fe0A C9CA 41.2(2)
C4CA Fe0A C3DA 68.6(2)
C4CA Fe0A C5DA 158.0(2)
C4CA Fe0A C8DA 120.5(2)
C4CA Fe0A C1EA 119.0(2)
C4CA Fe0A C5EA 156.9(2)
C7CA Fe0A C1BA 162.15(19)
C7CA Fe0A C4CA 103.2(2)
C7CA Fe0A C8CA 123.29(19)
C7CA Fe0A C9CA 115.8(2)
C7CA Fe0A C3DA 152.25(19)
C7CA Fe0A C5DA 67.66(19)
C7CA Fe0A C8DA 40.36(18)
C7CA Fe0A C1EA 40.63(19)
C7CA Fe0A C5EA 68.3(2)
C8CA Fe0A C1BA 39.90(16)
C8CA Fe0A C5DA 126.69(19)
C9CA Fe0A C1BA 67.89(18)
C9CA Fe0A C8CA 68.81(18)
C9CA Fe0A C3DA 40.7(2)
C9CA Fe0A C5DA 160.7(2)
C9CA Fe0A C8DA 153.0(2)
C9CA Fe0A C5EA 121.5(2)
C3DA Fe0A C1BA 40.46(17)
C3DA Fe0A C8CA 68.41(18)
C3DA Fe0A C5DA 128.7(2)
C3DA Fe0A C8DA 166.07(19)
C5DA Fe0A C1BA 115.17(18)
C8DA Fe0A C1BA 130.12(18)
C8DA Fe0A C8CA 110.72(19)
C8DA Fe0A C5DA 39.9(2)
C1EA Fe0A C1BA 157.12(18)
C1EA Fe0A C8CA 157.18(18)
C1EA Fe0A C9CA 101.7(2)
C1EA Fe0A C3DA 118.61(19)
C1EA Fe0A C5DA 67.9(2)
C1EA Fe0A C8DA 67.92(19)
C1EA Fe0A C5EA 40.8(2)
C5EA Fe0A C1BA 126.13(18)
C5EA Fe0A C8CA 161.57(19)
C5EA Fe0A C3DA 108.5(2)
C5EA Fe0A C5DA 40.3(2)
C5EA Fe0A C8DA 67.7(2)
C6AA Fe1A C2BA 68.47(17)
C6AA Fe1A C1CA 40.38(17)
C6AA Fe1A C2EA 123.2(2)
C6AA Fe1A C3EA 160.0(2)
C6AA Fe1A C4EA 156.8(2)
C6AA Fe1A C6EA 106.1(2)
C0BA Fe1A C6AA 68.89(19)
C0BA Fe1A C2BA 40.85(18)
C0BA Fe1A C9BA 41.42(19)
C0BA Fe1A C1CA 67.47(17)
C0BA Fe1A C2EA 164.5(2)
C0BA Fe1A C3EA 125.8(2)
C0BA Fe1A C4EA 104.6(2)
C0BA Fe1A C6EA 151.4(2)
C0BA Fe1A C7EA 115.9(2)
C2BA Fe1A C1CA 39.70(16)
C9BA Fe1A C6AA 41.08(18)
C9BA Fe1A C2BA 69.25(18)
C9BA Fe1A C1CA 68.15(17)
C9BA Fe1A C2EA 154.0(2)
C9BA Fe1A C3EA 158.9(2)
C9BA Fe1A C4EA 119.4(2)
C9BA Fe1A C6EA 116.1(2)
C9BA Fe1A C7EA 100.9(2)
C2EA Fe1A C2BA 130.5(2)
C2EA Fe1A C1CA 114.35(19)
C3EA Fe1A C2BA 112.4(2)
C3EA Fe1A C1CA 127.47(19)
C3EA Fe1A C2EA 40.0(2)
C4EA Fe1A C2BA 121.9(2)
C4EA Fe1A C1CA 159.2(2)
C4EA Fe1A C2EA 68.1(2)
C4EA Fe1A C3EA 40.7(2)
C6EA Fe1A C2BA 165.5(2)
C6EA Fe1A C1CA 127.8(2)
C6EA Fe1A C2EA 40.4(2)
C6EA Fe1A C3EA 67.8(2)
C6EA Fe1A C4EA 68.5(3)
C7EA Fe1A C6AA 120.8(2)
C7EA Fe1A C2BA 153.6(2)
C7EA Fe1A C1CA 160.3(2)
C7EA Fe1A C2EA 68.1(2)
C7EA Fe1A C3EA 67.9(2)
C7EA Fe1A C4EA 40.5(2)
C7EA Fe1A C6EA 40.9(3)
C8AA O4AA H4AA 109.5
C1AA N0AA C3AA 124.5(4)
C1AA N0AA C9AA 113.7(3)
C3AA N0AA C9AA 121.8(3)
C7DA O3AA H3AA 109.5
C5BA N1AA C5CA 121.7(3)
C4DA N1AA C5BA 124.4(4)
C4DA N1AA C5CA 113.8(4)
H2AA O2AA H2AB 104.5
C2AA C0AA H0AA 119.8
C2AA C0AA C3BA 120.3(4)
C3BA C0AA H0AA 119.8
O1AA C1AA N0AA 125.2(4)
O1AA C1AA C2CA 125.9(4)
N0AA C1AA C2CA 108.8(4)
C0AA C2AA C3AA 123.3(4)
C0AA C2AA C5AA 118.7(4)
C5AA C2AA C3AA 117.8(4)
N0AA C3AA C2AA 113.0(3)
N0AA C3AA H3AB 105.0
N0AA C3AA C7DA 113.6(3)
C2AA C3AA H3AB 105.0
C7DA C3AA C2AA 114.1(4)
C7DA C3AA H3AB 105.0
C0CA C4AA H4AB 119.6
C0CA C4AA C2DA 120.8(4)
C2DA C4AA H4AB 119.6
C2AA C5AA H5AA 119.4
C4BA C5AA C2AA 121.1(4)
C4BA C5AA H5AA 119.4
C7AA C6AA Fe1A 127.1(3)
C9BA C6AA Fe1A 69.2(3)
C9BA C6AA C7AA 140.3(4)
C1CA C6AA Fe1A 71.6(2)
C1CA C6AA C7AA 111.6(4)
C1CA C6AA C9BA 108.0(4)
C6AA C7AA H7AA 111.4
C6AA C7AA H7AB 111.4
C6AA C7AA C1DA 102.0(4)
H7AA C7AA H7AB 109.2
C1DA C7AA H7AA 111.4
C1DA C7AA H7AB 111.4
O4AA C8AA H8AA 109.3
O4AA C8AA H8AB 109.3
O4AA C8AA C5BA 111.5(3)
H8AA C8AA H8AB 108.0
C5BA C8AA H8AA 109.3
C5BA C8AA H8AB 109.3
N0AA C9AA C7BA 101.2(3)
N0AA C9AA C1CA 118.4(3)
N0AA C9AA C1DA 113.6(3)
C7BA C9AA C1DA 111.7(3)
C1CA C9AA C7BA 110.9(3)
C1CA C9AA C1DA 101.5(3)
Fe1A C0BA H0BA 125.3
C2BA C0BA Fe1A 71.3(3)
C2BA C0BA H0BA 125.5
C2BA C0BA C9BA 108.9(4)
C9BA C0BA Fe1A 69.4(3)
C9BA C0BA H0BA 125.5
C5CA C1BA Fe0A 137.3(3)
C8CA C1BA Fe0A 69.7(3)
C8CA C1BA C5CA 140.3(4)
C8CA C1BA C3DA 109.1(4)
C3DA C1BA Fe0A 68.8(2)
C3DA C1BA C5CA 108.6(4)
Fe1A C2BA H2BA 126.5
C0BA C2BA Fe1A 67.8(2)
C0BA C2BA H2BA 126.6
C1CA C2BA Fe1A 70.6(2)
C1CA C2BA C0BA 106.9(4)
C1CA C2BA H2BA 126.6
C0AA C3BA H3BA 119.8
C9DA C3BA C0AA 120.5(4)
C9DA C3BA H3BA 119.8
C5AA C4BA H4BA 120.1
C9DA C4BA C5AA 119.8(4)
C9DA C4BA H4BA 120.1
N1AA C5BA C8AA 112.0(3)
N1AA C5BA H5BA 106.2
N1AA C5BA C0CA 113.2(4)
C8AA C5BA H5BA 106.2
C0CA C5BA C8AA 112.4(3)
C0CA C5BA H5BA 106.2
H6BA C6BA H6BB 109.1
C3CA C6BA H6BA 111.2
C3CA C6BA H6BB 111.2
C4DA C6BA H6BA 111.2
C4DA C6BA H6BB 111.2
C4DA C6BA C3CA 103.0(4)
C9AA C7BA H7BA 110.9
C9AA C7BA H7BB 110.9
H7BA C7BA H7BB 108.9
C2CA C7BA C9AA 104.4(3)
C2CA C7BA H7BA 110.9
C2CA C7BA H7BB 110.9
C0CA C8BA H8BA 119.6
C0CA C8BA C6DA 120.7(4)
C6DA C8BA H8BA 119.6
Fe1A C9BA H9BA 126.1
C6AA C9BA Fe1A 69.8(2)
C6AA C9BA C0BA 106.9(4)
C6AA C9BA H9BA 126.6
C0BA C9BA Fe1A 69.1(3)
C0BA C9BA H9BA 126.6
C4AA C0CA C5BA 119.0(4)
C4AA C0CA C8BA 118.9(4)
C8BA C0CA C5BA 122.1(4)
C6AA C1CA Fe1A 68.0(2)
C6AA C1CA C9AA 108.5(3)
C9AA C1CA Fe1A 133.8(3)
C2BA C1CA Fe1A 69.7(2)
C2BA C1CA C6AA 109.3(4)
C2BA C1CA C9AA 141.4(4)
C1AA C2CA C7BA 102.9(3)
C1AA C2CA H2CA 111.2
C1AA C2CA H2CB 111.2
C7BA C2CA H2CA 111.2
C7BA C2CA H2CB 111.2
H2CA C2CA H2CB 109.1
C6BA C3CA H3CA 110.9
C6BA C3CA H3CB 110.9
C6BA C3CA C5CA 104.5(4)
H3CA C3CA H3CB 108.9
C5CA C3CA H3CA 110.9
C5CA C3CA H3CB 110.9
Fe0A C4CA H4CA 125.2
C8CA C4CA Fe0A 71.2(3)
C8CA C4CA H4CA 125.6
C8CA C4CA C9CA 108.9(4)
C9CA C4CA Fe0A 69.7(3)
C9CA C4CA H4CA 125.6
N1AA C5CA C1BA 117.8(3)
N1AA C5CA C3CA 101.6(4)
N1AA C5CA C0EA 115.5(4)
C1BA C5CA C3CA 108.7(4)
C1BA C5CA C0EA 101.2(3)
C3CA C5CA C0EA 112.3(4)
C2DA C6CA H6CA 120.1
C2DA C6CA C6DA 119.7(4)
C6DA C6CA H6CA 120.1
Fe0A C7CA H7CA 125.0
C8DA C7CA Fe0A 70.9(3)
C8DA C7CA H7CA 125.9
C8DA C7CA C1EA 108.2(4)
C1EA C7CA Fe0A 69.8(3)
C1EA C7CA H7CA 125.9
Fe0A C8CA H8CA 126.4
C1BA C8CA Fe0A 70.4(3)
C1BA C8CA C4CA 107.1(4)
C1BA C8CA H8CA 126.5
C4CA C8CA Fe0A 68.3(3)
C4CA C8CA H8CA 126.5
Fe0A C9CA H9CA 126.0
C4CA C9CA Fe0A 69.1(3)
C4CA C9CA H9CA 126.3
C3DA C9CA Fe0A 70.2(3)
C3DA C9CA C4CA 107.4(4)
C3DA C9CA H9CA 126.3
H0DA C0DA H0DB 109.3
C3DA C0DA H0DA 111.4
C3DA C0DA H0DB 111.4
C3DA C0DA C0EA 101.9(4)
C0EA C0DA H0DA 111.4
C0EA C0DA H0DB 111.4
C7AA C1DA H1DA 110.8
C7AA C1DA H1DB 110.8
C9AA C1DA C7AA 104.5(3)
C9AA C1DA H1DA 110.8
C9AA C1DA H1DB 110.8
H1DA C1DA H1DB 108.9
C4AA C2DA H2DA 120.0
C6CA C2DA C4AA 119.9(4)
C6CA C2DA H2DA 120.0
C1BA C3DA Fe0A 70.8(2)
C1BA C3DA C0DA 111.3(4)
C9CA C3DA Fe0A 69.2(3)
C9CA C3DA C1BA 107.6(4)
C9CA C3DA C0DA 140.9(4)
C0DA C3DA Fe0A 128.4(4)
O0AA C4DA N1AA 125.4(4)
O0AA C4DA C6BA 126.4(4)
N1AA C4DA C6BA 108.2(4)
Fe0A C5DA H5DA 127.1
C8DA C5DA Fe0A 69.5(3)
C8DA C5DA H5DA 126.0
C8DA C5DA C5EA 108.0(4)
C5EA C5DA Fe0A 68.9(3)
C5EA C5DA H5DA 126.0
C8BA C6DA H6DA 120.0
C6CA C6DA C8BA 119.9(4)
C6CA C6DA H6DA 120.0
O3AA C7DA C3AA 106.8(4)
O3AA C7DA H7DA 110.4
O3AA C7DA H7DB 110.4
C3AA C7DA H7DA 110.4
C3AA C7DA H7DB 110.4
H7DA C7DA H7DB 108.6
Fe0A C8DA H8DA 126.3
C7CA C8DA Fe0A 68.8(3)
C7CA C8DA H8DA 125.8
C5DA C8DA Fe0A 70.6(3)
C5DA C8DA C7CA 108.3(4)
C5DA C8DA H8DA 125.8
C3BA C9DA C4BA 119.6(4)
C3BA C9DA H9DA 120.2
C4BA C9DA H9DA 120.2
C5CA C0EA H0EA 110.7
C5CA C0EA H0EB 110.7
C0DA C0EA C5CA 105.3(4)
C0DA C0EA H0EA 110.7
C0DA C0EA H0EB 110.7
H0EA C0EA H0EB 108.8
Fe0A C1EA H1EA 125.8
C7CA C1EA Fe0A 69.5(3)
C7CA C1EA H1EA 126.1
C7CA C1EA C5EA 107.7(4)
C5EA C1EA Fe0A 70.1(3)
C5EA C1EA H1EA 126.1
Fe1A C2EA H2EA 126.7
C3EA C2EA Fe1A 69.7(3)
C3EA C2EA H2EA 126.0
C3EA C2EA C6EA 108.1(5)
C6EA C2EA Fe1A 69.2(3)
C6EA C2EA H2EA 126.0
Fe1A C3EA H3EA 126.1
C2EA C3EA Fe1A 70.3(3)
C2EA C3EA H3EA 125.7
C2EA C3EA C4EA 108.6(5)
C4EA C3EA Fe1A 69.4(3)
C4EA C3EA H3EA 125.7
Fe1A C4EA H4EA 126.0
C3EA C4EA Fe1A 69.9(3)
C3EA C4EA H4EA 126.4
C7EA C4EA Fe1A 69.3(3)
C7EA C4EA C3EA 107.2(6)
C7EA C4EA H4EA 126.4
Fe0A C5EA H5EA 125.5
C5DA C5EA Fe0A 70.8(3)
C5DA C5EA C1EA 107.7(4)
C5DA C5EA H5EA 126.1
C1EA C5EA Fe0A 69.1(3)
C1EA C5EA H5EA 126.1
Fe1A C6EA H6EA 125.8
C2EA C6EA Fe1A 70.4(3)
C2EA C6EA H6EA 126.3
C2EA C6EA C7EA 107.5(6)
C7EA C6EA Fe1A 69.1(3)
C7EA C6EA H6EA 126.2
Fe1A C7EA H7EA 125.6
C4EA C7EA Fe1A 70.3(3)
C4EA C7EA C6EA 108.6(5)
C4EA C7EA H7EA 125.7
C6EA C7EA Fe1A 70.0(3)
C6EA C7EA H7EA 125.7

loop_
_geom_bond_atom_site_label_1
_geom_bond_atom_site_label_2
_geom_bond_distance
Fe0A C1BA 2.084(4)
Fe0A C4CA 2.036(5)
Fe0A C7CA 2.036(5)
Fe0A C8CA 2.075(5)
Fe0A C9CA 2.044(5)
Fe0A C3DA 2.057(5)
Fe0A C5DA 2.077(5)
Fe0A C8DA 2.063(5)
Fe0A C1EA 2.040(4)
Fe0A C5EA 2.052(5)
Fe1A C6AA 2.040(5)
Fe1A C0BA 2.028(5)
Fe1A C2BA 2.075(4)
Fe1A C9BA 2.032(5)
Fe1A C1CA 2.088(4)
Fe1A C2EA 2.061(5)
Fe1A C3EA 2.052(5)
Fe1A C4EA 2.047(5)
Fe1A C6EA 2.046(5)
Fe1A C7EA 2.034(5)
O0AA C4DA 1.234(6)
O1AA C1AA 1.237(6)
O4AA H4AA 0.8200
O4AA C8AA 1.423(5)
N0AA C1AA 1.344(5)
N0AA C3AA 1.454(5)
N0AA C9AA 1.480(5)
O3AA H3AA 0.8200
O3AA C7DA 1.413(6)
N1AA C5BA 1.462(5)
N1AA C5CA 1.473(5)
N1AA C4DA 1.351(6)
O2AA H2AA 0.8498
O2AA H2AB 0.8502
C0AA H0AA 0.9300
C0AA C2AA 1.389(6)
C0AA C3BA 1.398(6)
C1AA C2CA 1.514(6)
C2AA C3AA 1.527(6)
C2AA C5AA 1.394(6)
C3AA H3AB 0.9800
C3AA C7DA 1.527(6)
C4AA H4AB 0.9300
C4AA C0CA 1.393(6)
C4AA C2DA 1.395(6)
C5AA H5AA 0.9300
C5AA C4BA 1.390(6)
C6AA C7AA 1.491(6)
C6AA C9BA 1.429(6)
C6AA C1CA 1.425(6)
C7AA H7AA 0.9700
C7AA H7AB 0.9700
C7AA C1DA 1.557(6)
C8AA H8AA 0.9700
C8AA H8AB 0.9700
C8AA C5BA 1.540(6)
C9AA C7BA 1.546(6)
C9AA C1CA 1.513(6)
C9AA C1DA 1.555(5)
C0BA H0BA 0.9300
C0BA C2BA 1.433(6)
C0BA C9BA 1.436(7)
C1BA C5CA 1.513(6)
C1BA C8CA 1.419(6)
C1BA C3DA 1.432(6)
C2BA H2BA 0.9300
C2BA C1CA 1.414(6)
C3BA H3BA 0.9300
C3BA C9DA 1.386(7)
C4BA H4BA 0.9300
C4BA C9DA 1.389(7)
C5BA H5BA 0.9800
C5BA C0CA 1.526(5)
C6BA H6BA 0.9700
C6BA H6BB 0.9700
C6BA C3CA 1.518(7)
C6BA C4DA 1.512(6)
C7BA H7BA 0.9700
C7BA H7BB 0.9700
C7BA C2CA 1.529(6)
C8BA H8BA 0.9300
C8BA C0CA 1.393(6)
C8BA C6DA 1.397(6)
C9BA H9BA 0.9300
C2CA H2CA 0.9700
C2CA H2CB 0.9700
C3CA H3CA 0.9700
C3CA H3CB 0.9700
C3CA C5CA 1.546(6)
C4CA H4CA 0.9300
C4CA C8CA 1.424(6)
C4CA C9CA 1.437(7)
C5CA C0EA 1.557(6)
C6CA H6CA 0.9300
C6CA C2DA 1.393(7)
C6CA C6DA 1.393(6)
C7CA H7CA 0.9300
C7CA C8DA 1.414(6)
C7CA C1EA 1.415(7)
C8CA H8CA 0.9300
C9CA H9CA 0.9300
C9CA C3DA 1.425(7)
C0DA H0DA 0.9700
C0DA H0DB 0.9700
C0DA C3DA 1.506(7)
C0DA C0EA 1.555(7)
C1DA H1DA 0.9700
C1DA H1DB 0.9700
C2DA H2DA 0.9300
C5DA H5DA 0.9300
C5DA C8DA 1.411(8)
C5DA C5EA 1.421(8)
C6DA H6DA 0.9300
C7DA H7DA 0.9700
C7DA H7DB 0.9700
C8DA H8DA 0.9300
C9DA H9DA 0.9300
C0EA H0EA 0.9700
C0EA H0EB 0.9700
C1EA H1EA 0.9300
C1EA C5EA 1.427(7)
C2EA H2EA 0.9300
C2EA C3EA 1.407(9)
C2EA C6EA 1.418(8)
C3EA H3EA 0.9300
C3EA C4EA 1.425(8)
C4EA H4EA 0.9300
C4EA C7EA 1.411(9)
C5EA H5EA 0.9300
C6EA H6EA 0.9300
C6EA C7EA 1.424(9)
C7EA H7EA 0.9300
